data_4027171
loop_
_publ_author_name
'Chun-Fang Wu'
'Xin Zhao'
'Wen-Xian Lan'
'Chunyang Cao'
'Jin-Tao Liu'
'Xi-Kui Jiang'
'Zhan-Ting Li'

_publ_section_title
;
 A 1,4-Diphenyl-1,2,3-Triazole-Based \b-Turn Mimic Constructed by Click
 Chemistry
;
_journal_name_full 'Journal of Organic Chemistry'
_journal_page_first 4261
_journal_page_last 4270
_journal_paper_doi 10.1021/jo300063u
_journal_volume 77
_journal_year 2012
_chemical_formula_sum 'C22 H25 N3 O6'
_chemical_formula_weight 427.45
_chemical_name_systematic
; 
 ? 
;
_space_group_IT_number 14
_symmetry_cell_setting monoclinic
_symmetry_space_group_name_Hall '-P 2ybc'
_symmetry_space_group_name_H-M 'P 1 21/c 1'
_atom_sites_solution_hydrogens geom
_atom_sites_solution_primary direct
_atom_sites_solution_secondary difmap
_audit_creation_method SHELXL-97
_cell_angle_alpha 90.00
_cell_angle_beta 96.984(3)
_cell_angle_gamma 90.00
_cell_formula_units_Z 4
_cell_length_a 8.1755(11)
_cell_length_b 24.597(3)
_cell_length_c 10.5038(14)
_cell_measurement_reflns_used 1853
_cell_measurement_temperature 293(2)
_cell_measurement_theta_max 1.00000
_cell_measurement_theta_min 0.73184
_cell_volume 2096.6(5)
_computing_cell_refinement 'Bruker SMART'
_computing_data_collection 'Bruker SMART'
_computing_data_reduction 'Bruker SHELXTL'
_computing_molecular_graphics 'Bruker SHELXTL'
_computing_publication_material 'Bruker SHELXTL'
_computing_structure_refinement 'SHELXL-97 (Sheldrick, 1997)'
_computing_structure_solution 'SHELXS-97 (Sheldrick, 1990)'
_diffrn_ambient_temperature 293(2)
_diffrn_measured_fraction_theta_full 1.000
_diffrn_measured_fraction_theta_max 1.000
_diffrn_measurement_device_type 'CCD area detector'
_diffrn_measurement_method 'phi and omega scans'
_diffrn_radiation_monochromator graphite
_diffrn_radiation_source 'fine-focus sealed tube'
_diffrn_radiation_type MoK\a
_diffrn_radiation_wavelength 0.71073
_diffrn_reflns_av_R_equivalents 0.0583
_diffrn_reflns_av_sigmaI/netI 0.0708
_diffrn_reflns_limit_h_max 7
_diffrn_reflns_limit_h_min -10
_diffrn_reflns_limit_k_max 30
_diffrn_reflns_limit_k_min -25
_diffrn_reflns_limit_l_max 12
_diffrn_reflns_limit_l_min -12
_diffrn_reflns_number 11379
_diffrn_reflns_theta_full 26.00
_diffrn_reflns_theta_max 26.00
_diffrn_reflns_theta_min 2.12
_exptl_absorpt_coefficient_mu 0.100
_exptl_absorpt_correction_T_max 1.00000
_exptl_absorpt_correction_T_min 0.73184
_exptl_absorpt_correction_type empirical
_exptl_absorpt_process_details sadabs
_exptl_crystal_colour colorless
_exptl_crystal_density_diffrn 1.354
_exptl_crystal_description prismatic
_exptl_crystal_F_000 904
_exptl_crystal_size_max 0.377
_exptl_crystal_size_mid 0.296
_exptl_crystal_size_min 0.275
_refine_diff_density_max 0.328
_refine_diff_density_min -0.327
_refine_diff_density_rms 0.042
_refine_ls_extinction_method none
_refine_ls_goodness_of_fit_ref 0.928
_refine_ls_hydrogen_treatment constr
_refine_ls_matrix_type full
_refine_ls_number_parameters 292
_refine_ls_number_reflns 4107
_refine_ls_number_restraints 3
_refine_ls_restrained_S_all 0.977
_refine_ls_R_factor_all 0.1157
_refine_ls_R_factor_gt 0.0647
_refine_ls_shift/su_max 0.045
_refine_ls_shift/su_mean 0.005
_refine_ls_structure_factor_coef Fsqd
_refine_ls_weighting_details 'calc w=1/[\s^2^(Fo^2^)+(0.1017P)^2^+0.0000P] where P=(Fo^2^+2Fc^2^)/3'
_refine_ls_weighting_scheme calc
_refine_ls_wR_factor_gt 0.1687
_refine_ls_wR_factor_ref 0.1925
_reflns_number_gt 2112
_reflns_number_total 4107
_reflns_threshold_expression >2sigma(I)
_cod_data_source_file jo300063u_si_001.cif
_cod_data_source_block cd29505
_cod_database_code 4027171

loop_
_symmetry_equiv_pos_as_xyz
'x, y, z'
'-x, y+1/2, -z+1/2'
'-x, -y, -z'
'x, -y-1/2, z-1/2'

loop_
_atom_site_label
_atom_site_type_symbol
_atom_site_fract_x
_atom_site_fract_y
_atom_site_fract_z
_atom_site_U_iso_or_equiv
_atom_site_adp_type
_atom_site_occupancy
_atom_site_symmetry_multiplicity
_atom_site_calc_flag
_atom_site_refinement_flags
_atom_site_disorder_assembly
_atom_site_disorder_group
N1 N 0.1294(3) 0.29678(9) 0.4732(2) 0.0581(7) Uani 1 1 d . . .
N2 N 0.0989(4) 0.34952(12) 0.4415(3) 0.1085(13) Uani 1 1 d . . .
N3 N 0.1819(4) 0.37989(11) 0.5277(3) 0.1034(12) Uani 1 1 d . . .
O1 O 0.4584(3) 0.28891(8) 0.8027(2) 0.0692(7) Uani 1 1 d . . .
O2 O 0.4834(4) 0.18791(10) 0.7324(3) 0.1147(11) Uani 1 1 d . . .
O4 O 0.1539(3) 0.18618(7) 0.5313(2) 0.0670(7) Uani 1 1 d . . .
O5 O -0.0731(3) 0.11232(9) 0.6132(2) 0.0777(7) Uani 1 1 d . . .
C1 C 0.2340(3) 0.29561(11) 0.5824(3) 0.0482(7) Uani 1 1 d . . .
H1 H 0.2748 0.2648 0.6265 0.058 Uiso 1 1 calc R . .
C2 C 0.2684(3) 0.34788(10) 0.6156(3) 0.0501(7) Uani 1 1 d . . .
C3 C 0.3712(3) 0.37344(11) 0.7219(3) 0.0548(8) Uani 1 1 d . . .
C4 C 0.3757(4) 0.42973(12) 0.7332(4) 0.0764(10) Uani 1 1 d . . .
H4 H 0.3109 0.4507 0.6730 0.092 Uiso 1 1 calc R . .
C5 C 0.4731(5) 0.45523(14) 0.8307(4) 0.0876(12) Uani 1 1 d . . .
H5 H 0.4738 0.4930 0.8355 0.105 Uiso 1 1 calc R . .
C6 C 0.5687(4) 0.42561(14) 0.9205(4) 0.0789(10) Uani 1 1 d . . .
H6 H 0.6366 0.4431 0.9854 0.095 Uiso 1 1 calc R . .
C7 C 0.5643(4) 0.36985(13) 0.9149(3) 0.0656(9) Uani 1 1 d . . .
H7 H 0.6269 0.3495 0.9777 0.079 Uiso 1 1 calc R . .
C8 C 0.4678(3) 0.34387(11) 0.8166(3) 0.0537(8) Uani 1 1 d . . .
C9 C 0.5534(4) 0.25579(11) 0.8915(3) 0.0577(8) Uani 1 1 d . . .
H9A H 0.5111 0.2569 0.9738 0.069 Uiso 1 1 calc R . .
H9B H 0.6671 0.2680 0.9031 0.069 Uiso 1 1 calc R . .
C10 C 0.5425(4) 0.19999(13) 0.8387(4) 0.0733(10) Uani 1 1 d . . .
O3 O 0.6181(3) 0.16555(9) 0.9214(2) 0.0944(9) Uani 1 1 d . B .
C12 C 0.6368(10) 0.10851(18) 0.8737(6) 0.151(2) Uani 1 1 d D . .
H12A H 0.5331 0.0971 0.8265 0.182 Uiso 1 1 calc R A 1
H12B H 0.7192 0.1084 0.8146 0.182 Uiso 1 1 calc R A 1
H12C H 0.7481 0.0960 0.8946 0.182 Uiso 1 1 d R A 2
H12D H 0.6045 0.1077 0.7828 0.182 Uiso 1 1 d R A 2
C13 C 0.6801(17) 0.0729(3) 0.9656(11) 0.163(4) Uani 0.60 1 d PD B 1
H13A H 0.6144 0.0783 1.0343 0.244 Uiso 0.60 1 calc PR B 1
H13B H 0.7944 0.0778 0.9972 0.244 Uiso 0.60 1 calc PR B 1
H13C H 0.6631 0.0367 0.9322 0.244 Uiso 0.60 1 calc PR B 1
C13' C 0.5347(17) 0.0798(7) 0.9243(16) 0.134(5) Uani 0.40 1 d PD B 2
H13D H 0.5660 0.0423 0.9214 0.201 Uiso 0.40 1 calc PR B 2
H13E H 0.4269 0.0846 0.8781 0.201 Uiso 0.40 1 calc PR B 2
H13F H 0.5334 0.0907 1.0119 0.201 Uiso 0.40 1 calc PR B 2
C14 C 0.0475(3) 0.25542(11) 0.3918(3) 0.0496(7) Uani 1 1 d . . .
C15 C -0.0486(4) 0.27161(13) 0.2810(3) 0.0616(8) Uani 1 1 d . . .
H15 H -0.0585 0.3084 0.2614 0.074 Uiso 1 1 calc R . .
C16 C -0.1299(4) 0.23407(16) 0.1992(3) 0.0708(9) Uani 1 1 d . . .
H16 H -0.1930 0.2456 0.1243 0.085 Uiso 1 1 calc R . .
C17 C -0.1181(4) 0.17993(16) 0.2279(3) 0.0721(9) Uani 1 1 d . . .
H17 H -0.1733 0.1546 0.1727 0.087 Uiso 1 1 calc R . .
C18 C -0.0252(4) 0.16303(13) 0.3379(3) 0.0646(9) Uani 1 1 d . . .
H18 H -0.0188 0.1262 0.3575 0.078 Uiso 1 1 calc R . .
C19 C 0.0601(4) 0.20044(11) 0.4208(3) 0.0525(7) Uani 1 1 d . . .
C20 C 0.1963(4) 0.13062(11) 0.5546(3) 0.0635(9) Uani 1 1 d . . .
H20A H 0.2961 0.1288 0.6147 0.076 Uiso 1 1 calc R . .
H20B H 0.2196 0.1141 0.4749 0.076 Uiso 1 1 calc R . .
C21 C 0.0645(5) 0.09861(12) 0.6071(3) 0.0627(8) Uani 1 1 d . . .
O6 O 0.1276(3) 0.05156(10) 0.6475(3) 0.1186(11) Uani 1 1 d . . .
C23 C 0.0186(7) 0.0140(2) 0.7039(8) 0.172(3) Uani 1 1 d D . .
H23A H -0.0789 0.0334 0.7228 0.206 Uiso 1 1 calc R . .
H23B H -0.0164 -0.0143 0.6424 0.206 Uiso 1 1 calc R . .
C24 C 0.0924(8) -0.0087(3) 0.8119(6) 0.170(2) Uani 1 1 d D . .
H24A H 0.1920 -0.0264 0.7944 0.255 Uiso 1 1 calc R . .
H24B H 0.0198 -0.0350 0.8428 0.255 Uiso 1 1 calc R . .
H24C H 0.1184 0.0189 0.8757 0.255 Uiso 1 1 calc R . .

loop_
_atom_site_aniso_label
_atom_site_aniso_U_11
_atom_site_aniso_U_22
_atom_site_aniso_U_33
_atom_site_aniso_U_23
_atom_site_aniso_U_13
_atom_site_aniso_U_12
N1 0.0594(16) 0.0527(15) 0.0602(16) 0.0101(12) -0.0001(13) 0.0010(11)
N2 0.145(3) 0.0538(19) 0.111(3) 0.0228(17) -0.049(2) -0.0002(18)
N3 0.136(3) 0.0491(17) 0.109(3) 0.0117(17) -0.048(2) -0.0058(17)
O1 0.0677(14) 0.0497(13) 0.0829(16) -0.0016(10) -0.0205(12) 0.0051(10)
O2 0.136(3) 0.0762(18) 0.114(2) -0.0216(16) -0.057(2) 0.0132(15)
O4 0.0804(15) 0.0452(12) 0.0689(14) 0.0056(10) -0.0177(12) -0.0055(10)
O5 0.0667(16) 0.0868(17) 0.0802(17) -0.0043(12) 0.0113(13) -0.0052(13)
C1 0.0437(16) 0.0496(17) 0.0521(18) 0.0073(13) 0.0080(13) 0.0040(12)
C2 0.0489(17) 0.0390(15) 0.0614(19) 0.0071(13) 0.0032(14) 0.0004(12)
C3 0.0486(17) 0.0455(16) 0.072(2) -0.0005(15) 0.0132(15) -0.0028(13)
C4 0.083(2) 0.0510(19) 0.093(3) -0.0035(18) 0.005(2) -0.0037(16)
C5 0.103(3) 0.052(2) 0.106(3) -0.018(2) 0.006(2) -0.0083(19)
C6 0.072(2) 0.069(2) 0.095(3) -0.023(2) 0.007(2) -0.0090(18)
C7 0.0536(19) 0.067(2) 0.076(2) -0.0132(17) 0.0048(16) 0.0000(15)
C8 0.0448(16) 0.0478(17) 0.069(2) -0.0079(14) 0.0086(15) -0.0035(13)
C9 0.0520(18) 0.0586(18) 0.060(2) 0.0011(14) -0.0022(15) 0.0025(14)
C10 0.073(2) 0.059(2) 0.082(3) -0.0004(19) -0.012(2) 0.0035(16)
O3 0.133(2) 0.0512(14) 0.0921(19) 0.0036(12) -0.0130(17) 0.0187(13)
C12 0.230(7) 0.090(4) 0.126(5) 0.008(3) -0.014(5) 0.021(4)
C13 0.229(13) 0.068(5) 0.190(11) 0.012(6) 0.026(10) 0.033(7)
C13' 0.100(10) 0.177(15) 0.136(12) 0.049(10) 0.058(9) 0.019(10)
C14 0.0438(16) 0.0605(18) 0.0453(17) 0.0022(14) 0.0084(13) -0.0040(13)
C15 0.0585(19) 0.077(2) 0.0499(19) 0.0107(16) 0.0081(16) 0.0020(16)
C16 0.060(2) 0.107(3) 0.0438(19) 0.0011(19) 0.0030(16) 0.0014(19)
C17 0.068(2) 0.097(3) 0.050(2) -0.0143(18) 0.0029(17) -0.0132(19)
C18 0.070(2) 0.066(2) 0.058(2) -0.0080(15) 0.0079(17) -0.0095(16)
C19 0.0501(17) 0.0583(18) 0.0488(18) 0.0025(14) 0.0047(14) -0.0034(13)
C20 0.063(2) 0.0469(17) 0.077(2) 0.0018(15) -0.0030(17) -0.0036(14)
C21 0.069(2) 0.0540(19) 0.064(2) -0.0023(15) 0.0020(17) -0.0070(17)
O6 0.102(2) 0.0674(16) 0.191(3) 0.0525(18) 0.037(2) 0.0089(14)
C23 0.130(5) 0.134(5) 0.256(8) 0.109(5) 0.037(5) -0.019(3)
C24 0.178(6) 0.187(6) 0.150(6) 0.048(5) 0.040(5) -0.047(5)

loop_
_atom_type_symbol
_atom_type_description
_atom_type_scat_dispersion_real
_atom_type_scat_dispersion_imag
_atom_type_scat_source
C C 0.0033 0.0016 'International Tables Vol C Tables 4.2.6.8 and 6.1.1.4'
H H 0.0000 0.0000 'International Tables Vol C Tables 4.2.6.8 and 6.1.1.4'
N N 0.0061 0.0033 'International Tables Vol C Tables 4.2.6.8 and 6.1.1.4'
O O 0.0106 0.0060 'International Tables Vol C Tables 4.2.6.8 and 6.1.1.4'

loop_
_geom_angle_atom_site_label_1
_geom_angle_atom_site_label_2
_geom_angle_atom_site_label_3
_geom_angle
C1 N1 N2 108.0(2)
C1 N1 C14 133.8(2)
N2 N1 C14 118.2(2)
N3 N2 N1 108.3(2)
N2 N3 C2 109.1(3)
C8 O1 C9 119.1(2)
C19 O4 C20 119.7(2)
N1 C1 C2 106.9(2)
N1 C1 H1 126.5
C2 C1 H1 126.6
N3 C2 C1 107.6(3)
N3 C2 C3 118.6(3)
C1 C2 C3 133.7(2)
C4 C3 C8 116.8(3)
C4 C3 C2 120.2(3)
C8 C3 C2 123.0(2)
C5 C4 C3 121.8(3)
C5 C4 H4 119.1
C3 C4 H4 119.1
C6 C5 C4 120.4(3)
C6 C5 H5 119.8
C4 C5 H5 119.8
C5 C6 C7 119.7(3)
C5 C6 H6 120.2
C7 C6 H6 120.2
C6 C7 C8 120.3(3)
C6 C7 H7 119.8
C8 C7 H7 119.8
O1 C8 C7 124.1(3)
O1 C8 C3 114.9(2)
C7 C8 C3 121.0(3)
O1 C9 C10 106.7(2)
O1 C9 H9A 110.4
C10 C9 H9A 110.4
O1 C9 H9B 110.4
C10 C9 H9B 110.4
H9A C9 H9B 108.6
O2 C10 O3 124.1(3)
O2 C10 C9 125.3(3)
O3 C10 C9 110.4(3)
C10 O3 C12 116.1(3)
C13' C12 C13 56.8(7)
C13' C12 O3 106.4(11)
C13 C12 O3 113.9(6)
C13' C12 H12A 58.0
C13 C12 H12A 108.8
O3 C12 H12A 108.8
C13' C12 H12B 144.7
C13 C12 H12B 108.8
O3 C12 H12B 108.8
H12A C12 H12B 107.7
C13' C12 H12C 112.5
C13 C12 H12C 57.2
O3 C12 H12C 110.7
H12A C12 H12C 140.3
H12B C12 H12C 55.5
C13' C12 H12D 106.9
C13 C12 H12D 136.9
O3 C12 H12D 108.9
H12A C12 H12D 50.7
H12B C12 H12D 59.4
H12C C12 H12D 111.1
C12 C13 H12C 45.3
C12 C13 H13A 109.5
H12C C13 H13A 142.0
C12 C13 H13B 109.5
H12C C13 H13B 68.3
C12 C13 H13C 109.5
H12C C13 H13C 106.6
C12 C13' H13D 109.5
C12 C13' H13E 109.5
H13D C13' H13E 109.5
C12 C13' H13F 109.5
H13D C13' H13F 109.5
H13E C13' H13F 109.5
C15 C14 C19 119.0(3)
C15 C14 N1 118.2(3)
C19 C14 N1 122.8(2)
C16 C15 C14 121.0(3)
C16 C15 H15 119.5
C14 C15 H15 119.5
C17 C16 C15 120.0(3)
C17 C16 H16 120.0
C15 C16 H16 120.0
C16 C17 C18 120.0(3)
C16 C17 H17 120.0
C18 C17 H17 120.0
C17 C18 C19 120.7(3)
C17 C18 H18 119.6
C19 C18 H18 119.6
O4 C19 C14 117.3(2)
O4 C19 C18 123.5(3)
C14 C19 C18 119.2(3)
O4 C20 C21 113.4(3)
O4 C20 H20A 108.9
C21 C20 H20A 108.9
O4 C20 H20B 108.9
C21 C20 H20B 108.9
H20A C20 H20B 107.7
O5 C21 O6 124.8(3)
O5 C21 C20 127.1(3)
O6 C21 C20 108.1(3)
C21 O6 C23 116.9(3)
C24 C23 O6 111.9(5)
C24 C23 H23A 109.2
O6 C23 H23A 109.2
C24 C23 H23B 109.2
O6 C23 H23B 109.2
H23A C23 H23B 107.9
C23 C24 H24A 109.5
C23 C24 H24B 109.5
H24A C24 H24B 109.5
C23 C24 H24C 109.5
H24A C24 H24C 109.5
H24B C24 H24C 109.5

loop_
_geom_bond_atom_site_label_1
_geom_bond_atom_site_label_2
_geom_bond_distance
N1 C1 1.345(3)
N1 N2 1.355(3)
N1 C14 1.440(3)
N2 N3 1.300(4)
N3 C2 1.347(3)
O1 C8 1.361(3)
O1 C9 1.400(3)
O2 C10 1.199(4)
O4 C19 1.357(3)
O4 C20 1.424(3)
O5 C21 1.183(4)
C1 C2 1.353(3)
C1 H1 0.9300
C2 C3 1.456(4)
C3 C4 1.390(4)
C3 C8 1.397(4)
C4 C5 1.369(4)
C4 H4 0.9300
C5 C6 1.361(5)
C5 H5 0.9300
C6 C7 1.373(4)
C6 H6 0.9300
C7 C8 1.378(4)
C7 H7 0.9300
C9 C10 1.479(4)
C9 H9A 0.9700
C9 H9B 0.9700
C10 O3 1.313(4)
O3 C12 1.504(5)
C12 C13' 1.259(11)
C12 C13 1.320(9)
C12 H12A 0.9700
C12 H12B 0.9700
C12 H12C 0.9600
C12 H12D 0.9600
C13 H12C 1.1359
C13 H13A 0.9600
C13 H13B 0.9600
C13 H13C 0.9600
C13' H13D 0.9600
C13' H13E 0.9600
C13' H13F 0.9600
C14 C15 1.381(4)
C14 C19 1.388(4)
C15 C16 1.377(4)
C15 H15 0.9300
C16 C17 1.366(4)
C16 H16 0.9300
C17 C18 1.368(4)
C17 H17 0.9300
C18 C19 1.394(4)
C18 H18 0.9300
C20 C21 1.493(4)
C20 H20A 0.9700
C20 H20B 0.9700
C21 O6 1.316(4)
O6 C23 1.459(5)
C23 C24 1.341(6)
C23 H23A 0.9700
C23 H23B 0.9700
C24 H24A 0.9600
C24 H24B 0.9600
C24 H24C 0.9600

loop_
_geom_torsion_atom_site_label_1
_geom_torsion_atom_site_label_2
_geom_torsion_atom_site_label_3
_geom_torsion_atom_site_label_4
_geom_torsion
C1 N1 N2 N3 0.2(4)
C14 N1 N2 N3 178.9(3)
N1 N2 N3 C2 0.5(5)
N2 N1 C1 C2 -0.9(3)
C14 N1 C1 C2 -179.3(3)
N2 N3 C2 C1 -1.1(4)
N2 N3 C2 C3 -180.0(3)
N1 C1 C2 N3 1.2(4)
N1 C1 C2 C3 179.9(3)
N3 C2 C3 C4 1.6(5)
C1 C2 C3 C4 -177.0(3)
N3 C2 C3 C8 -178.8(3)
C1 C2 C3 C8 2.6(5)
C8 C3 C4 C5 1.5(5)
C2 C3 C4 C5 -178.9(3)
C3 C4 C5 C6 -0.3(6)
C4 C5 C6 C7 -1.5(6)
C5 C6 C7 C8 2.0(5)
C9 O1 C8 C7 -1.0(4)
C9 O1 C8 C3 178.7(3)
C6 C7 C8 O1 178.9(3)
C6 C7 C8 C3 -0.8(5)
C4 C3 C8 O1 179.3(3)
C2 C3 C8 O1 -0.3(4)
C4 C3 C8 C7 -1.0(4)
C2 C3 C8 C7 179.4(3)
C8 O1 C9 C10 -169.4(3)
O1 C9 C10 O2 9.8(5)
O1 C9 C10 O3 -175.0(3)
O2 C10 O3 C12 3.3(6)
C9 C10 O3 C12 -172.0(4)
C10 O3 C12 C13' -105.7(10)
C10 O3 C12 C13 -166.1(9)
C1 N1 C14 C15 -177.2(3)
N2 N1 C14 C15 4.5(4)
C1 N1 C14 C19 3.5(5)
N2 N1 C14 C19 -174.8(3)
C19 C14 C15 C16 -0.7(4)
N1 C14 C15 C16 180.0(3)
C14 C15 C16 C17 0.9(5)
C15 C16 C17 C18 -0.1(5)
C16 C17 C18 C19 -0.9(5)
C20 O4 C19 C14 -168.4(2)
C20 O4 C19 C18 12.8(4)
C15 C14 C19 O4 -179.2(3)
N1 C14 C19 O4 0.2(4)
C15 C14 C19 C18 -0.3(4)
N1 C14 C19 C18 179.0(3)
C17 C18 C19 O4 179.9(3)
C17 C18 C19 C14 1.1(4)
C19 O4 C20 C21 -82.5(3)
O4 C20 C21 O5 11.4(5)
O4 C20 C21 O6 -168.2(3)
O5 C21 O6 C23 -0.1(6)
C20 C21 O6 C23 179.4(4)
C21 O6 C23 C24 -135.5(6)
